data_2014761
loop_
_publ_author_name
'Kuratieva, Natalia V.'
'Naumova, Marina I.'
'Podberezskaya, Nina V.'
'Naumov, Dmitry Yu.'

_publ_section_title
;
 The bivalent metal hypophosphites Sr(H~2~PO~2~)~2~, Pb(H~2~PO~2~)~2~
 and Ba(H~2~PO~2~)~2~
;
_journal_issue 2
_journal_name_full 'Acta Crystallographica Section C'
_journal_page_first i14
_journal_page_last i16
_journal_paper_doi 10.1107/S010827010403166X
_journal_volume 61
_journal_year 2005
_chemical_formula_iupac 'Ba (H2 P O2)2'
_chemical_formula_moiety '2(H2 O2 P), Ba'
_chemical_formula_sum 'Ba H4 O4 P2'
_chemical_formula_weight 267.30
_chemical_name_common 'Barium bis(hypophosphite)'
_chemical_name_systematic
;
Barium bis(dihydrogenphosphate)  ?
;
_space_group_IT_number 68
_symmetry_cell_setting orthorhombic
_symmetry_space_group_name_Hall '-C 2a 2ac'
_symmetry_space_group_name_H-M 'C c c a :2'
_atom_sites_solution_hydrogens difmap
_atom_sites_solution_primary direct
_atom_sites_solution_secondary difmap
_audit_creation_method SHELXL-97
_cell_angle_alpha 90.00
_cell_angle_beta 90.00
_cell_angle_gamma 90.00
_cell_formula_units_Z 4
_cell_length_a 6.2390(8)
_cell_length_b 15.584(3)
_cell_length_c 6.1726(13)
_cell_measurement_reflns_used 22
_cell_measurement_temperature 296(2)
_cell_measurement_theta_max 15
_cell_measurement_theta_min 10
_cell_volume 600.15(19)
_computing_cell_refinement CD4CA0
_computing_data_collection 'CD4CA0 (Enraf--Nonius, 1989)'
_computing_data_reduction 'CADDAT (Enraf--Nonius, 1989)'
_computing_molecular_graphics 'BS (Kang & Ozawa, 2002)'
_computing_publication_material SHELXL97
_computing_structure_refinement 'SHELXL97 (Sheldrick, 1997)'
_computing_structure_solution 'SHELXS97 (Sheldrick, 1997)'
_diffrn_ambient_temperature 296(2)
_diffrn_measured_fraction_theta_full 1.000
_diffrn_measured_fraction_theta_max 1.000
_diffrn_measurement_device_type 'Enraf--Nonius CAD-4'
_diffrn_measurement_method 2\q/\q
_diffrn_radiation_monochromator graphite
_diffrn_radiation_source 'fine-focus sealed tube'
_diffrn_radiation_type MoK\a
_diffrn_radiation_wavelength 0.71069
_diffrn_reflns_av_R_equivalents 0.0845
_diffrn_reflns_av_sigmaI/netI 0.0824
_diffrn_reflns_limit_h_max 8
_diffrn_reflns_limit_h_min 0
_diffrn_reflns_limit_k_max 21
_diffrn_reflns_limit_k_min -18
_diffrn_reflns_limit_l_max 8
_diffrn_reflns_limit_l_min 0
_diffrn_reflns_number 671
_diffrn_reflns_theta_full 29.16
_diffrn_reflns_theta_max 29.16
_diffrn_reflns_theta_min 2.61
_diffrn_standards_decay_% 0
_diffrn_standards_interval_time 60
_diffrn_standards_number 3
_exptl_absorpt_coefficient_mu 7.067
_exptl_absorpt_correction_T_max 0.750
_exptl_absorpt_correction_T_min 0.168
_exptl_absorpt_correction_type empirical
_exptl_absorpt_process_details '(CADDAT; Enraf--Nonius, 1989)'
_exptl_crystal_colour colourless
_exptl_crystal_density_diffrn 2.958
_exptl_crystal_density_method 'not measured'
_exptl_crystal_description plate
_exptl_crystal_F_000 488
_exptl_crystal_size_max 0.27
_exptl_crystal_size_mid 0.24
_exptl_crystal_size_min 0.04
_refine_diff_density_max 1.678
_refine_diff_density_min -1.339
_refine_ls_extinction_coef 0.0016(5)
_refine_ls_extinction_expression Fc^*^=kFc[1+0.001xFc^2^\l^3^/sin(2\q)]^-1/4^
_refine_ls_extinction_method SHELXL97
_refine_ls_goodness_of_fit_ref 0.887
_refine_ls_hydrogen_treatment mixed
_refine_ls_matrix_type full
_refine_ls_number_parameters 20
_refine_ls_number_reflns 415
_refine_ls_number_restraints 0
_refine_ls_restrained_S_all 0.887
_refine_ls_R_factor_all 0.0532
_refine_ls_R_factor_gt 0.0316
_refine_ls_shift/su_max 0.000
_refine_ls_shift/su_mean 0.000
_refine_ls_structure_factor_coef Fsqd
_refine_ls_weighting_details 'calc w=1/[\s^2^(Fo^2^)+(0.0384P)^2^] where P=(Fo^2^+2Fc^2^)/3'
_refine_ls_weighting_scheme calc
_refine_ls_wR_factor_gt 0.0748
_refine_ls_wR_factor_ref 0.0827
_reflns_number_gt 269
_reflns_number_total 415
_reflns_threshold_expression I>2\s(I)
_cod_data_source_file ta1468.cif
_cod_data_source_block III
_cod_original_sg_symbol_Hall '-C 2b 2bc'
_cod_original_sg_symbol_H-M 'C c c a'
_cod_database_code 2014761

loop_
_symmetry_equiv_pos_as_xyz
'x, y, z'
'-x+1/2, -y, z'
'-x, y, -z+1/2'
'x+1/2, -y, -z+1/2'
'x+1/2, y+1/2, z'
'-x+1, -y+1/2, z'
'-x+1/2, y+1/2, -z+1/2'
'x+1, -y+1/2, -z+1/2'
'-x, -y, -z'
'x-1/2, y, -z'
'x, -y, z-1/2'
'-x-1/2, y, z-1/2'
'-x+1/2, -y+1/2, -z'
'x, y+1/2, -z'
'x+1/2, -y+1/2, z-1/2'
'-x, y+1/2, z-1/2'

loop_
_atom_site_label
_atom_site_fract_x
_atom_site_fract_y
_atom_site_fract_z
_atom_site_U_iso_or_equiv
_atom_site_adp_type
_atom_site_calc_flag
_atom_site_refinement_flags
_atom_site_occupancy
_atom_site_disorder_assembly
_atom_site_disorder_group
_atom_site_type_symbol
Ba 0.5000 0.2500 0.2500 0.0235(3) Uani d S 1 . . Ba
P 0.0000 0.10705(15) 0.2500 0.0255(4) Uani d S 1 . . P
H1 0.115(6) 0.059(2) 0.368(6) 0.031 Uiso calc R 1 . . H
O1 0.1467(6) 0.1571(3) 0.1046(7) 0.0316(10) Uani d . 1 . . O

loop_
_atom_site_aniso_label
_atom_site_aniso_U_11
_atom_site_aniso_U_22
_atom_site_aniso_U_33
_atom_site_aniso_U_12
_atom_site_aniso_U_13
_atom_site_aniso_U_23
Ba 0.0109(3) 0.0433(5) 0.0163(3) 0.000 0.000 0.000
P 0.0172(8) 0.0349(11) 0.0243(9) 0.000 -0.0006(15) 0.000
O1 0.0200(17) 0.048(2) 0.027(2) -0.003(2) 0.0012(18) 0.005(3)

loop_
_atom_type_symbol
_atom_type_description
_atom_type_scat_dispersion_real
_atom_type_scat_dispersion_imag
_atom_type_scat_source
O O 0.0106 0.0060 'International Tables Vol C Tables 4.2.6.8 and 6.1.1.4'
H H 0.0000 0.0000 'International Tables Vol C Tables 4.2.6.8 and 6.1.1.4'
P P 0.1023 0.0942 'International Tables Vol C Tables 4.2.6.8 and 6.1.1.4'
Ba Ba -0.3244 2.2819 'International Tables Vol C Tables 4.2.6.8 and 6.1.1.4'

loop_
_geom_angle_atom_site_label_1
_geom_angle_atom_site_label_2
_geom_angle_atom_site_label_3
_geom_angle_site_symmetry_1
_geom_angle_site_symmetry_3
_geom_angle
O1 Ba O1 15_556 10_655 141.53(16)
O1 Ba O1 15_556 12_656 76.09(18)
O1 Ba O1 10_655 12_656 117.22(19)
O1 Ba O1 15_556 13 117.22(19)
O1 Ba O1 10_655 13 76.09(18)
O1 Ba O1 12_656 13 141.53(16)
O1 Ba O1 15_556 . 141.74(17)
O1 Ba O1 10_655 . 74.70(10)
O1 Ba O1 12_656 . 73.89(9)
O1 Ba O1 13 . 75.89(15)
O1 Ba O1 15_556 3_655 75.89(15)
O1 Ba O1 10_655 3_655 73.89(9)
O1 Ba O1 12_656 3_655 74.70(10)
O1 Ba O1 13 3_655 141.74(17)
O1 Ba O1 . 3_655 117.38(18)
O1 Ba O1 15_556 6 73.89(9)
O1 Ba O1 10_655 6 75.89(15)
O1 Ba O1 12_656 6 141.74(17)
O1 Ba O1 13 6 74.70(10)
O1 Ba O1 . 6 142.40(18)
O1 Ba O1 3_655 6 75.40(18)
O1 Ba O1 15_556 8_455 74.70(10)
O1 Ba O1 10_655 8_455 141.74(17)
O1 Ba O1 12_656 8_455 75.89(15)
O1 Ba O1 13 8_455 73.89(9)
O1 Ba O1 . 8_455 75.40(18)
O1 Ba O1 3_655 8_455 142.40(18)
O1 Ba O1 6 8_455 117.38(18)
O1 P O1 . 3 117.4(4)
O1 P H1 . . 108.0
O1 P H1 3 . 108.0
H1 P H1 3 . 107.2
P O1 Ba . 13 122.7(2)
P O1 Ba . . 124.1(2)
Ba O1 Ba 13 . 104.11(15)

loop_
_geom_bond_atom_site_label_1
_geom_bond_atom_site_label_2
_geom_bond_site_symmetry_2
_geom_bond_distance
_geom_bond_publ_flag
Ba O1 15_556 2.779(4) ?
Ba O1 10_655 2.779(4) ?
Ba O1 12_656 2.779(4) ?
Ba O1 13 2.779(4) ?
Ba O1 . 2.785(4) ?
Ba O1 3_655 2.785(4) ?
Ba O1 6 2.785(4) ?
Ba O1 8_455 2.785(4) ?
P O1 . 1.501(4) ?
P O1 3 1.501(4) ?
P H1 . 1.27(4) ?
O1 Ba 13 2.779(4) ?
